data_7056559
loop_
_publ_author_name
'Budniak, Adam K.'
'Masny, Micha\/l'
'Prezelj, Kristina'
'Grzeszkiewicz, Miko\/laj'
'Gawraczy\'nski, Jakub'
'Dobrzycki, \/Lukasz'
'Cyra\'nski, Micha\/l K.'
'Ko\'zmi\'nski, Wiktor'
'Mazej, Zoran'
'Fija\/lkowski, Karol J.'
'Grochala, Wojciech'
'Leszczy\'nski, Piotr J.'

_publ_section_title
;
 Reconnaissance of reactivity of an Ag(ii)SO4 one-electron oxidizer
 towards naphthalene derivatives
;
_journal_name_full 'New J. Chem.'
_journal_paper_doi 10.1039/C7NJ02299A
_journal_year 2017
_chemical_formula_sum 'C20 H12 F2'
_chemical_formula_weight 290.30
_space_group_crystal_system monoclinic
_space_group_IT_number 15
_space_group_name_Hall '-C 2yc'
_space_group_name_H-M_alt 'C 1 2/c 1'
_symmetry_space_group_name_Hall '-C 2yc'
_symmetry_space_group_name_H-M 'C 1 2/c 1'
_atom_sites_solution_hydrogens geom
_audit_update_record
;
2017-07-27 deposited with the CCDC.
2017-08-15 downloaded from the CCDC.
;
_cell_angle_alpha 90
_cell_angle_beta 115.4835(16)
_cell_angle_gamma 90
_cell_formula_units_Z 4
_cell_length_a 12.4551(9)
_cell_length_b 10.6234(8)
_cell_length_c 11.1894(8)
_cell_measurement_reflns_used 4067
_cell_measurement_temperature 100.(2)
_cell_measurement_theta_max 26.4021
_cell_measurement_theta_min 3.3033
_cell_volume 1336.49(17)
_computing_cell_refinement 'SAINT V8.34A (Bruker AXS Inc., 2013)'
_computing_data_collection 'APEX2 V2013 (Bruker AXS Inc., 2013)'
_computing_data_reduction 'SAINT V8.34A (Bruker AXS Inc., 2013)'
_computing_publication_material 'APEX2 V2013 (Bruker AXS Inc., 2013)'
_computing_structure_refinement 'SHELXL-2013 (Sheldrick, 2013)'
_computing_structure_solution 'SHELXS-97 (Sheldrick, 2008)'
_diffrn_ambient_temperature 100.(2)
_diffrn_detector_area_resol_mean 10.4167
_diffrn_measured_fraction_theta_full 0.997
_diffrn_measured_fraction_theta_max 0.997
_diffrn_measurement_device_type 'Bruker D8 VENTURE'
_diffrn_measurement_method 'omega scans'
_diffrn_radiation_monochromator TRIUMPH
_diffrn_radiation_type MoK\a
_diffrn_radiation_wavelength 0.71073
_diffrn_reflns_av_R_equivalents 0.0210
_diffrn_reflns_av_unetI/netI 0.0150
_diffrn_reflns_limit_h_max 15
_diffrn_reflns_limit_h_min -13
_diffrn_reflns_limit_k_max 12
_diffrn_reflns_limit_k_min -12
_diffrn_reflns_limit_l_max 13
_diffrn_reflns_limit_l_min -13
_diffrn_reflns_number 5379
_diffrn_reflns_theta_full 25.49
_diffrn_reflns_theta_max 25.49
_diffrn_reflns_theta_min 3.62
_diffrn_source 'fine focus sealed tube'
_exptl_absorpt_coefficient_mu 0.102
_exptl_absorpt_correction_T_max 0.99
_exptl_absorpt_correction_T_min 0.91
_exptl_absorpt_correction_type multi-scan
_exptl_absorpt_process_details 'SADABS V2012/1 (Bruker AXS Inc.)'
_exptl_crystal_colour colourless
_exptl_crystal_density_diffrn 1.443
_exptl_crystal_density_method 'not measured'
_exptl_crystal_description prism
_exptl_crystal_F_000 600
_exptl_crystal_size_max 0.342
_exptl_crystal_size_mid 0.303
_exptl_crystal_size_min 0.094
_refine_diff_density_max 0.353
_refine_diff_density_min -0.187
_refine_ls_extinction_coef 0.0059(16)
_refine_ls_extinction_method SHELXL
_refine_ls_goodness_of_fit_ref 1.061
_refine_ls_hydrogen_treatment constr
_refine_ls_matrix_type full
_refine_ls_number_parameters 101
_refine_ls_number_reflns 1239
_refine_ls_number_restraints 0
_refine_ls_restrained_S_all 1.061
_refine_ls_R_factor_all 0.0378
_refine_ls_R_factor_gt 0.0346
_refine_ls_shift/su_max 0.000
_refine_ls_shift/su_mean 0.000
_refine_ls_structure_factor_coef Fsqd
_refine_ls_weighting_details 'w=1/[\s^2^(Fo^2^)+(0.0561P)^2^+1.1309P] where P=(Fo^2^+2Fc^2^)/3'
_refine_ls_weighting_scheme calc
_refine_ls_wR_factor_gt 0.0979
_refine_ls_wR_factor_ref 0.1010
_reflns_number_gt 1137
_reflns_number_total 1239
_reflns_threshold_expression 'I > 2\s(I)'
_cod_data_source_file c7nj02299a2.cif
_cod_data_source_block 2
_cod_database_code 7056559

loop_
_space_group_symop_operation_xyz
'x, y, z'
'-x, y, -z+1/2'
'x+1/2, y+1/2, z'
'-x+1/2, y+1/2, -z+1/2'
'-x, -y, -z'
'x, -y, z-1/2'
'-x+1/2, -y+1/2, -z'
'x+1/2, -y+1/2, z-1/2'

loop_
_atom_site_type_symbol
_atom_site_label
_atom_site_fract_x
_atom_site_fract_y
_atom_site_fract_z
_atom_site_U_iso_or_equiv
_atom_site_adp_type
_atom_site_calc_flag
_atom_site_refinement_flags_adp
_atom_site_refinement_flags_posn
_atom_site_occupancy
F F1 0.06756(7) 0.79454(7) 0.09168(8) 0.0230(3) Uani d . . 1
C C1 0.43367(10) 0.80209(11) 0.22431(11) 0.0134(3) Uani d . . 1
C C2 0.37844(11) 0.70652(11) 0.25923(12) 0.0151(3) Uani d . . 1
H H2 0.4257 0.6413 0.3153 0.018 Uiso calc U R 1
C C3 0.25391(12) 0.70212(11) 0.21452(12) 0.0163(3) Uani d . . 1
H H3 0.2174 0.6355 0.2402 0.02 Uiso calc U R 1
C C4 0.18782(11) 0.79533(12) 0.13414(12) 0.0151(3) Uani d . . 1
C C4A 0.23638(11) 0.89556(11) 0.09044(11) 0.0138(3) Uani d . . 1
C C5 0.16507(11) 0.98982(12) 0.00230(12) 0.0154(3) Uani d . . 1
H H5 0.0813 0.9883 -0.0272 0.019 Uiso calc U R 1
C C6 0.21577(12) 1.08269(12) -0.04055(12) 0.0172(3) Uani d . . 1
H H6 0.1672 1.1452 -0.1 0.021 Uiso calc U R 1
C C7 0.34010(11) 1.08603(12) 0.00327(12) 0.0168(3) Uani d . . 1
H H7 0.3749 1.1506 -0.0272 0.02 Uiso calc U R 1
C C8 0.41113(11) 0.99675(11) 0.08948(12) 0.0149(3) Uani d . . 1
H H8 0.4948 1.0008 0.1184 0.018 Uiso calc U R 1
C C8A 0.36240(11) 0.89841(11) 0.13649(11) 0.0133(3) Uani d . . 1

loop_
_atom_site_aniso_label
_atom_site_aniso_U_11
_atom_site_aniso_U_22
_atom_site_aniso_U_33
_atom_site_aniso_U_12
_atom_site_aniso_U_13
_atom_site_aniso_U_23
F1 0.0128(4) 0.0276(5) 0.0275(5) -0.0032(3) 0.0076(3) 0.0021(3)
C1 0.0141(7) 0.0147(6) 0.0112(6) -0.0007(5) 0.0053(5) -0.0033(4)
C2 0.0178(7) 0.0144(6) 0.0120(6) 0.0004(5) 0.0054(5) -0.0003(4)
C3 0.0193(7) 0.0161(6) 0.0148(6) -0.0052(5) 0.0086(5) -0.0018(5)
C4 0.0111(6) 0.0196(7) 0.0147(6) -0.0034(5) 0.0056(5) -0.0051(5)
C4A 0.0149(6) 0.0147(6) 0.0120(6) -0.0011(5) 0.0060(5) -0.0044(5)
C5 0.0128(6) 0.0178(6) 0.0145(6) 0.0013(5) 0.0047(5) -0.0038(5)
C6 0.0196(7) 0.0147(6) 0.0152(6) 0.0034(5) 0.0056(5) 0.0004(5)
C7 0.0206(7) 0.0143(6) 0.0171(6) -0.0015(5) 0.0096(5) -0.0004(5)
C8 0.0130(6) 0.0168(6) 0.0153(6) -0.0017(5) 0.0064(5) -0.0023(5)
C8A 0.0147(6) 0.0142(6) 0.0113(6) -0.0003(5) 0.0059(5) -0.0031(4)

loop_
_atom_type_symbol
_atom_type_description
_atom_type_scat_dispersion_real
_atom_type_scat_dispersion_imag
_atom_type_scat_source
C C 0.0033 0.0016 'International Tables Vol C Tables 4.2.6.8 and 6.1.1.4'
H H 0.0000 0.0000 'International Tables Vol C Tables 4.2.6.8 and 6.1.1.4'
F F 0.0171 0.0103 'International Tables Vol C Tables 4.2.6.8 and 6.1.1.4'

loop_
_geom_angle_atom_site_label_1
_geom_angle_atom_site_label_2
_geom_angle_atom_site_label_3
_geom_angle_site_symmetry_3
_geom_angle
C2 C1 C8A . 119.00(11)
C2 C1 C1 2_655 119.70(9)
C8A C1 C1 2_655 121.28(9)
C1 C2 C3 . 122.16(11)
C1 C2 H2 . 118.9
C3 C2 H2 . 118.9
C4 C3 C2 . 118.24(11)
C4 C3 H3 . 120.9
C2 C3 H3 . 120.9
C3 C4 F1 . 119.37(11)
C3 C4 C4A . 123.61(12)
F1 C4 C4A . 117.02(11)
C4 C4A C5 . 122.69(11)
C4 C4A C8A . 117.37(11)
C5 C4A C8A . 119.93(11)
C6 C5 C4A . 120.59(12)
C6 C5 H5 . 119.7
C4A C5 H5 . 119.7
C5 C6 C7 . 120.08(11)
C5 C6 H6 . 120.0
C7 C6 H6 . 120.0
C8 C7 C6 . 120.48(11)
C8 C7 H7 . 119.8
C6 C7 H7 . 119.8
C7 C8 C8A . 121.42(12)
C7 C8 H8 . 119.3
C8A C8 H8 . 119.3
C8 C8A C4A . 117.50(11)
C8 C8A C1 . 122.90(11)
C4A C8A C1 . 119.59(11)

loop_
_geom_bond_atom_site_label_1
_geom_bond_atom_site_label_2
_geom_bond_site_symmetry_2
_geom_bond_distance
F1 C4 . 1.3626(14)
C1 C2 . 1.3740(17)
C1 C8A . 1.4318(17)
C1 C1 2_655 1.498(2)
C2 C3 . 1.4108(18)
C2 H2 . 0.95
C3 C4 . 1.3528(19)
C3 H3 . 0.95
C4 C4A . 1.4118(18)
C4A C5 . 1.4178(17)
C4A C8A . 1.4263(17)
C5 C6 . 1.3648(19)
C5 H5 . 0.95
C6 C7 . 1.4094(18)
C6 H6 . 0.95
C7 C8 . 1.3705(18)
C7 H7 . 0.95
C8 C8A . 1.4181(17)
C8 H8 . 0.95

loop_
_geom_torsion_atom_site_label_1
_geom_torsion_atom_site_label_2
_geom_torsion_atom_site_label_3
_geom_torsion_atom_site_label_4
_geom_torsion_site_symmetry_1
_geom_torsion
C8A C1 C2 C3 . -1.92(18)
C1 C1 C2 C3 2_655 179.58(11)
C1 C2 C3 C4 . 0.35(18)
C2 C3 C4 F1 . -178.74(10)
C2 C3 C4 C4A . 1.26(19)
C3 C4 C4A C5 . 177.63(12)
F1 C4 C4A C5 . -2.37(17)
C3 C4 C4A C8A . -1.18(18)
F1 C4 C4A C8A . 178.82(10)
C4 C4A C5 C6 . -177.89(11)
C8A C4A C5 C6 . 0.89(18)
C4A C5 C6 C7 . -0.34(18)
C5 C6 C7 C8 . -0.30(18)
C6 C7 C8 C8A . 0.39(18)
C7 C8 C8A C4A . 0.15(17)
C7 C8 C8A C1 . 178.62(11)
C4 C4A C8A C8 . 178.06(10)
C5 C4A C8A C8 . -0.78(17)
C4 C4A C8A C1 . -0.46(17)
C5 C4A C8A C1 . -179.30(10)
C2 C1 C8A C8 . -176.50(11)
C1 C1 C8A C8 2_655 1.98(19)
C2 C1 C8A C4A . 1.94(17)
C1 C1 C8A C4A 2_655 -179.58(11)
